data_4122575
loop_
_publ_author_name
'Kuwabara, Takuya'
'Guo, Jing-Dong'
'Nagase, Shigeru'
'Sasamori, Takahiro'
'Tokitoh, Norihiro'
'Saito, Masaichi'

_publ_section_title
;
 Synthesis, structures, and electronic properties of triple- and
 double-decker ruthenocenes incorporated by a group 14 metallole dianion
 ligand.
;
_journal_issue 37
_journal_name_full 'Journal of the American Chemical Society'
_journal_page_first 13059
_journal_page_last 13064
_journal_paper_doi 10.1021/ja507330p
_journal_volume 136
_journal_year 2014
_chemical_formula_moiety 'C38 H55 Ru Si2 Sn, C16 H32 Li O4'
_chemical_formula_sum 'C54 H87 Li O4 Ru Si2 Sn'
_chemical_formula_weight 1083.14
_chemical_name_systematic
;
 ?
;
_space_group_crystal_system triclinic
_space_group_IT_number 2
_space_group_name_Hall '-P 1'
_space_group_name_H-M_alt 'P -1'
_symmetry_space_group_name_Hall '-P 1'
_symmetry_space_group_name_H-M 'P -1'
_atom_sites_solution_hydrogens geom
_audit_creation_method SHELXL-2013
_cell_angle_alpha 97.677(3)
_cell_angle_beta 96.928(2)
_cell_angle_gamma 93.321(3)
_cell_formula_units_Z 2
_cell_length_a 12.7833(15)
_cell_length_b 14.3558(17)
_cell_length_c 15.1393(18)
_cell_measurement_reflns_used 3842
_cell_measurement_temperature 100(2)
_cell_measurement_theta_max 27.34
_cell_measurement_theta_min 2.24
_cell_volume 2725.5(6)
_computing_cell_refinement 'Bruker SMART'
_computing_data_collection 'Bruker SMART'
_computing_data_reduction 'Bruker SAINT'
_computing_molecular_graphics 'Bruker SHELXTL'
_computing_publication_material 'Bruker SHELXTL'
_computing_structure_refinement 'SHELXL-2013 (Sheldrick, 2013)'
_computing_structure_solution 'SHELXS-97 (Sheldrick, 1990)'
_diffrn_ambient_temperature 100(2)
_diffrn_measured_fraction_theta_full 0.991
_diffrn_measured_fraction_theta_max 0.991
_diffrn_measurement_device_type 'CCD area detector'
_diffrn_measurement_method 'phi and omega scans'
_diffrn_radiation_monochromator graphite
_diffrn_radiation_source 'fine-focus sealed tube'
_diffrn_radiation_type MoK\a
_diffrn_radiation_wavelength 0.71073
_diffrn_reflns_av_R_equivalents 0.0382
_diffrn_reflns_av_unetI/netI 0.0775
_diffrn_reflns_Laue_measured_fraction_full 0.991
_diffrn_reflns_Laue_measured_fraction_max 0.991
_diffrn_reflns_limit_h_max 16
_diffrn_reflns_limit_h_min -15
_diffrn_reflns_limit_k_max 17
_diffrn_reflns_limit_k_min -18
_diffrn_reflns_limit_l_max 19
_diffrn_reflns_limit_l_min -17
_diffrn_reflns_number 17768
_diffrn_reflns_point_group_measured_fraction_full 0.991
_diffrn_reflns_point_group_measured_fraction_max 0.991
_diffrn_reflns_theta_full 25.242
_diffrn_reflns_theta_max 26.500
_diffrn_reflns_theta_min 1.435
_exptl_absorpt_coefficient_mu 0.816
_exptl_absorpt_correction_T_max 0.968
_exptl_absorpt_correction_T_min 0.920
_exptl_absorpt_correction_type empirical
_exptl_absorpt_process_details 'SADABS; Sheldrick 1996'
_exptl_crystal_density_diffrn 1.320
_exptl_crystal_F_000 1136
_exptl_crystal_size_max 0.12
_exptl_crystal_size_mid 0.06
_exptl_crystal_size_min 0.04
_refine_diff_density_max 0.968
_refine_diff_density_min -0.753
_refine_diff_density_rms 0.119
_refine_ls_extinction_method none
_refine_ls_goodness_of_fit_ref 1.015
_refine_ls_hydrogen_treatment constr
_refine_ls_matrix_type full
_refine_ls_number_parameters 573
_refine_ls_number_reflns 11187
_refine_ls_number_restraints 0
_refine_ls_restrained_S_all 1.015
_refine_ls_R_factor_all 0.0702
_refine_ls_R_factor_gt 0.0496
_refine_ls_shift/su_max 0.001
_refine_ls_shift/su_mean 0.000
_refine_ls_structure_factor_coef Fsqd
_refine_ls_weighting_details 'w=1/[\s^2^(Fo^2^)+(0.0437P)^2^+1.2385P] where P=(Fo^2^+2Fc^2^)/3'
_refine_ls_weighting_scheme calc
_refine_ls_wR_factor_gt 0.0990
_refine_ls_wR_factor_ref 0.1090
_reflns_Friedel_coverage 0.000
_reflns_number_gt 8672
_reflns_number_total 11187
_reflns_threshold_expression 'I > 2\s(I)'
_cod_data_source_file ja507330p_si_002.cif
_cod_data_source_block MASA757
_cod_depositor_comments 'Adding full bibliography for 4122573--4122575.cif.'
_cod_database_code 4122575
_shelx_space_group_comment
;
The symmetry employed for this shelxl refinement is uniquely defined
by the following loop, which should always be used as a source of
symmetry information in preference to the above space-group names.
They are only intended as comments.
;
_shelxl_version_number 2013-4

loop_
_space_group_symop_operation_xyz
'x, y, z'
'-x, -y, -z'

loop_
_atom_site_label
_atom_site_type_symbol
_atom_site_fract_x
_atom_site_fract_y
_atom_site_fract_z
_atom_site_U_iso_or_equiv
_atom_site_adp_type
_atom_site_occupancy
_atom_site_site_symmetry_order
_atom_site_calc_flag
_atom_site_refinement_flags_posn
_atom_site_refinement_flags_adp
Sn1 Sn 0.72854(2) 0.63897(2) 0.22318(2) 0.01270(8) Uani 1 1 d . .
C1 C 0.5747(3) 0.6567(3) 0.2683(3) 0.0124(8) Uani 1 1 d . .
C2 C 0.5396(3) 0.7491(3) 0.2650(3) 0.0135(8) Uani 1 1 d . .
C3 C 0.6110(3) 0.8183(3) 0.2378(3) 0.0134(8) Uani 1 1 d . .
C4 C 0.7121(3) 0.7889(3) 0.2176(3) 0.0133(8) Uani 1 1 d . .
Si1 Si 0.49467(9) 0.55124(8) 0.28776(8) 0.0135(2) Uani 1 1 d . .
C5 C 0.3811(3) 0.5721(3) 0.3552(3) 0.0187(9) Uani 1 1 d . .
H5A H 0.3458 0.5127 0.3607 0.028 Uiso 1 1 calc R U
H5B H 0.3322 0.6096 0.3253 0.028 Uiso 1 1 calc R U
H5C H 0.4076 0.6047 0.4140 0.028 Uiso 1 1 calc R U
C6 C 0.5787(3) 0.4713(3) 0.3490(3) 0.0238(10) Uani 1 1 d . .
H6A H 0.5357 0.4172 0.3581 0.036 Uiso 1 1 calc R U
H6B H 0.6102 0.5045 0.4062 0.036 Uiso 1 1 calc R U
H6C H 0.6333 0.4512 0.3141 0.036 Uiso 1 1 calc R U
C7 C 0.4360(3) 0.4777(3) 0.1745(3) 0.0185(9) Uani 1 1 d . .
C8 C 0.3515(4) 0.4043(3) 0.1911(3) 0.0287(11) Uani 1 1 d . .
H8A H 0.3824 0.3648 0.2320 0.043 Uiso 1 1 calc R U
H8B H 0.3236 0.3663 0.1352 0.043 Uiso 1 1 calc R U
H8C H 0.2955 0.4357 0.2165 0.043 Uiso 1 1 calc R U
C9 C 0.5204(4) 0.4249(3) 0.1296(3) 0.0285(11) Uani 1 1 d . .
H9A H 0.5540 0.3862 0.1700 0.043 Uiso 1 1 calc R U
H9B H 0.5722 0.4695 0.1149 0.043 Uiso 1 1 calc R U
H9C H 0.4880 0.3859 0.0756 0.043 Uiso 1 1 calc R U
C10 C 0.3847(4) 0.5385(4) 0.1094(3) 0.0315(12) Uani 1 1 d . .
H10A H 0.4365 0.5851 0.0980 0.047 Uiso 1 1 calc R U
H10B H 0.3285 0.5693 0.1351 0.047 Uiso 1 1 calc R U
H10C H 0.3568 0.4997 0.0540 0.047 Uiso 1 1 calc R U
C11 C 0.4302(3) 0.7745(3) 0.2811(3) 0.0133(9) Uani 1 1 d . .
C12 C 0.4052(3) 0.8094(3) 0.3651(3) 0.0171(9) Uani 1 1 d . .
H12A H 0.4577 0.8194 0.4142 0.021 Uiso 1 1 calc R U
C13 C 0.3024(3) 0.8298(3) 0.3768(3) 0.0202(10) Uani 1 1 d . .
H13A H 0.2870 0.8527 0.4338 0.024 Uiso 1 1 calc R U
C14 C 0.2237(3) 0.8166(3) 0.3059(3) 0.0227(10) Uani 1 1 d . .
H14A H 0.1548 0.8293 0.3144 0.027 Uiso 1 1 calc R U
C15 C 0.2479(3) 0.7843(3) 0.2215(3) 0.0239(10) Uani 1 1 d . .
H15A H 0.1951 0.7759 0.1726 0.029 Uiso 1 1 calc R U
C16 C 0.3502(3) 0.7641(3) 0.2086(3) 0.0196(9) Uani 1 1 d . .
H16A H 0.3656 0.7433 0.1511 0.023 Uiso 1 1 calc R U
C17 C 0.5733(3) 0.9129(3) 0.2248(3) 0.0136(8) Uani 1 1 d . .
C18 C 0.5210(3) 0.9247(3) 0.1408(3) 0.0176(9) Uani 1 1 d . .
H18A H 0.5094 0.8738 0.0950 0.021 Uiso 1 1 calc R U
C19 C 0.4863(3) 1.0119(3) 0.1251(3) 0.0240(10) Uani 1 1 d . .
H19A H 0.4525 1.0188 0.0687 0.029 Uiso 1 1 calc R U
C20 C 0.5016(3) 1.0877(3) 0.1921(3) 0.0226(10) Uani 1 1 d . .
H20A H 0.4790 1.1459 0.1810 0.027 Uiso 1 1 calc R U
C21 C 0.5506(3) 1.0768(3) 0.2761(3) 0.0222(10) Uani 1 1 d . .
H21A H 0.5604 1.1279 0.3218 0.027 Uiso 1 1 calc R U
C22 C 0.5855(3) 0.9901(3) 0.2927(3) 0.0172(9) Uani 1 1 d . .
H22A H 0.6175 0.9835 0.3498 0.021 Uiso 1 1 calc R U
Si2 Si 0.81414(9) 0.85924(8) 0.17432(8) 0.0129(2) Uani 1 1 d . .
C23 C 0.9513(3) 0.8390(3) 0.2241(3) 0.0213(10) Uani 1 1 d . .
H23A H 1.0018 0.8771 0.1998 0.032 Uiso 1 1 calc R U
H23B H 0.9636 0.7737 0.2098 0.032 Uiso 1 1 calc R U
H23C H 0.9585 0.8559 0.2882 0.032 Uiso 1 1 calc R U
C24 C 0.8070(3) 0.9907(3) 0.1951(3) 0.0169(9) Uani 1 1 d . .
H24A H 0.8633 1.0209 0.1702 0.025 Uiso 1 1 calc R U
H24B H 0.8137 1.0115 0.2586 0.025 Uiso 1 1 calc R U
H24C H 0.7403 1.0069 0.1672 0.025 Uiso 1 1 calc R U
C25 C 0.8115(3) 0.8251(3) 0.0468(3) 0.0166(9) Uani 1 1 d . .
C26 C 0.8566(4) 0.7295(3) 0.0250(3) 0.0228(10) Uani 1 1 d . .
H26A H 0.9278 0.7319 0.0544 0.034 Uiso 1 1 calc R U
H26B H 0.8562 0.7150 -0.0388 0.034 Uiso 1 1 calc R U
H26C H 0.8141 0.6817 0.0458 0.034 Uiso 1 1 calc R U
C27 C 0.8785(3) 0.8993(3) 0.0090(3) 0.0217(10) Uani 1 1 d . .
H27A H 0.8515 0.9599 0.0218 0.032 Uiso 1 1 calc R U
H27B H 0.8753 0.8825 -0.0549 0.032 Uiso 1 1 calc R U
H27C H 0.9505 0.9016 0.0364 0.032 Uiso 1 1 calc R U
C28 C 0.6980(3) 0.8202(3) -0.0004(3) 0.0198(9) Uani 1 1 d . .
H28A H 0.6691 0.8800 0.0129 0.030 Uiso 1 1 calc R U
H28B H 0.6559 0.7722 0.0205 0.030 Uiso 1 1 calc R U
H28C H 0.6979 0.8054 -0.0641 0.030 Uiso 1 1 calc R U
Ru1 Ru 0.68534(2) 0.76894(2) 0.36081(2) 0.01030(9) Uani 1 1 d . .
C29 C 0.7643(3) 0.7168(3) 0.4795(3) 0.0170(9) Uani 1 1 d . .
C30 C 0.6705(3) 0.7587(3) 0.5040(3) 0.0157(9) Uani 1 1 d . .
C31 C 0.6822(3) 0.8566(3) 0.4954(3) 0.0128(8) Uani 1 1 d . .
C32 C 0.7819(3) 0.8755(3) 0.4634(3) 0.0145(9) Uani 1 1 d . .
C33 C 0.8321(3) 0.7880(3) 0.4541(3) 0.0142(9) Uani 1 1 d . .
C34 C 0.7961(4) 0.6210(3) 0.4923(3) 0.0212(10) Uani 1 1 d . .
H34A H 0.8298 0.5952 0.4421 0.032 Uiso 1 1 calc R U
H34B H 0.7346 0.5809 0.4965 0.032 Uiso 1 1 calc R U
H34C H 0.8445 0.6249 0.5466 0.032 Uiso 1 1 calc R U
C35 C 0.5849(3) 0.7098(3) 0.5445(3) 0.0214(10) Uani 1 1 d . .
H35A H 0.6030 0.7168 0.6086 0.032 Uiso 1 1 calc R U
H35B H 0.5776 0.6440 0.5206 0.032 Uiso 1 1 calc R U
H35C H 0.5193 0.7372 0.5303 0.032 Uiso 1 1 calc R U
C36 C 0.6129(3) 0.9301(3) 0.5303(3) 0.0174(9) Uani 1 1 d . .
H36A H 0.5449 0.9007 0.5356 0.026 Uiso 1 1 calc R U
H36B H 0.6044 0.9756 0.4895 0.026 Uiso 1 1 calc R U
H36C H 0.6449 0.9610 0.5883 0.026 Uiso 1 1 calc R U
C37 C 0.8319(3) 0.9706(3) 0.4573(3) 0.0198(10) Uani 1 1 d . .
H37A H 0.7778 1.0124 0.4446 0.030 Uiso 1 1 calc R U
H37B H 0.8758 0.9656 0.4100 0.030 Uiso 1 1 calc R U
H37C H 0.8741 0.9949 0.5133 0.030 Uiso 1 1 calc R U
C38 C 0.9457(3) 0.7766(3) 0.4400(3) 0.0201(10) Uani 1 1 d . .
H38A H 0.9851 0.7643 0.4948 0.030 Uiso 1 1 calc R U
H38B H 0.9754 0.8334 0.4228 0.030 Uiso 1 1 calc R U
H38C H 0.9489 0.7249 0.3934 0.030 Uiso 1 1 calc R U
Li1 Li 0.9566(6) 0.2895(5) 0.2485(5) 0.0251(17) Uani 1 1 d . .
O1 O 0.8880(2) 0.2943(2) 0.3567(2) 0.0233(7) Uani 1 1 d . .
C39 C 0.8747(4) 0.3789(3) 0.4166(3) 0.0238(10) Uani 1 1 d . .
H39A H 0.8510 0.4281 0.3825 0.029 Uiso 1 1 calc R U
H39B H 0.9411 0.4016 0.4534 0.029 Uiso 1 1 calc R U
C40 C 0.7935(4) 0.3530(3) 0.4746(3) 0.0284(11) Uani 1 1 d . .
H40A H 0.7510 0.4052 0.4897 0.034 Uiso 1 1 calc R U
H40B H 0.8262 0.3331 0.5295 0.034 Uiso 1 1 calc R U
C41 C 0.7279(3) 0.2718(3) 0.4143(3) 0.0263(11) Uani 1 1 d . .
H41A H 0.6907 0.2319 0.4491 0.032 Uiso 1 1 calc R U
H41B H 0.6774 0.2944 0.3705 0.032 Uiso 1 1 calc R U
C42 C 0.8116(3) 0.2212(3) 0.3703(3) 0.0226(10) Uani 1 1 d . .
H42A H 0.8442 0.1791 0.4087 0.027 Uiso 1 1 calc R U
H42B H 0.7817 0.1847 0.3134 0.027 Uiso 1 1 calc R U
O2 O 0.8469(2) 0.2462(2) 0.1495(2) 0.0256(7) Uani 1 1 d . .
C43 C 0.7417(4) 0.2800(4) 0.1458(3) 0.0341(12) Uani 1 1 d . .
H43A H 0.7457 0.3479 0.1622 0.041 Uiso 1 1 calc R U
H43B H 0.7012 0.2510 0.1866 0.041 Uiso 1 1 calc R U
C44 C 0.6911(4) 0.2518(4) 0.0492(4) 0.0357(13) Uani 1 1 d . .
H44A H 0.6153 0.2386 0.0457 0.043 Uiso 1 1 calc R U
H44B H 0.7054 0.3005 0.0126 0.043 Uiso 1 1 calc R U
C45 C 0.7453(4) 0.1635(3) 0.0210(3) 0.0278(11) Uani 1 1 d . .
H45A H 0.7147 0.1093 0.0434 0.033 Uiso 1 1 calc R U
H45B H 0.7418 0.1502 -0.0439 0.033 Uiso 1 1 calc R U
C46 C 0.8566(4) 0.1903(3) 0.0649(3) 0.0266(11) Uani 1 1 d . .
H46A H 0.8935 0.1346 0.0744 0.032 Uiso 1 1 calc R U
H46B H 0.8952 0.2266 0.0279 0.032 Uiso 1 1 calc R U
O3 O 1.0687(2) 0.2077(2) 0.2625(2) 0.0234(7) Uani 1 1 d . .
C47 C 1.0665(3) 0.1266(3) 0.3095(3) 0.0226(10) Uani 1 1 d . .
H47A H 0.9966 0.0939 0.2998 0.027 Uiso 1 1 calc R U
H47B H 1.0875 0.1447 0.3735 0.027 Uiso 1 1 calc R U
C48 C 1.1450(4) 0.0666(3) 0.2684(4) 0.0288(11) Uani 1 1 d . .
H48A H 1.1135 0.0301 0.2120 0.035 Uiso 1 1 calc R U
H48B H 1.1722 0.0240 0.3088 0.035 Uiso 1 1 calc R U
C49 C 1.2319(3) 0.1378(3) 0.2537(3) 0.0240(10) Uani 1 1 d . .
H49A H 1.2582 0.1196 0.1969 0.029 Uiso 1 1 calc R U
H49B H 1.2903 0.1438 0.3019 0.029 Uiso 1 1 calc R U
C50 C 1.1774(3) 0.2296(3) 0.2533(3) 0.0220(10) Uani 1 1 d . .
H50A H 1.2099 0.2762 0.3028 0.026 Uiso 1 1 calc R U
H50B H 1.1829 0.2546 0.1975 0.026 Uiso 1 1 calc R U
O4 O 1.0072(3) 0.4132(2) 0.2265(2) 0.0319(8) Uani 1 1 d . .
C51 C 1.0685(4) 0.4865(3) 0.2886(4) 0.0375(13) Uani 1 1 d . .
H51A H 1.1410 0.4706 0.3007 0.045 Uiso 1 1 calc R U
H51B H 1.0389 0.4960 0.3449 0.045 Uiso 1 1 calc R U
C52 C 1.0631(5) 0.5731(4) 0.2435(5) 0.0523(19) Uani 1 1 d . .
H52A H 1.0045 0.6088 0.2598 0.063 Uiso 1 1 calc R U
H52B H 1.1282 0.6133 0.2593 0.063 Uiso 1 1 calc R U
C53 C 1.0473(5) 0.5348(4) 0.1456(5) 0.0549(19) Uani 1 1 d . .
H53A H 1.1138 0.5204 0.1242 0.066 Uiso 1 1 calc R U
H53B H 1.0135 0.5788 0.1101 0.066 Uiso 1 1 calc R U
C54 C 0.9767(4) 0.4470(4) 0.1425(4) 0.0387(13) Uani 1 1 d . .
H54A H 0.9031 0.4610 0.1369 0.046 Uiso 1 1 calc R U
H54B H 0.9872 0.4006 0.0922 0.046 Uiso 1 1 calc R U

loop_
_atom_site_aniso_label
_atom_site_aniso_U_11
_atom_site_aniso_U_22
_atom_site_aniso_U_33
_atom_site_aniso_U_23
_atom_site_aniso_U_13
_atom_site_aniso_U_12
Sn1 0.01098(14) 0.01061(14) 0.01715(16) 0.00258(11) 0.00312(12) 0.00211(11)
C1 0.0102(19) 0.0124(19) 0.014(2) 0.0015(16) -0.0004(16) -0.0003(16)
C2 0.012(2) 0.018(2) 0.009(2) 0.0014(16) -0.0032(16) 0.0006(17)
C3 0.014(2) 0.014(2) 0.012(2) 0.0007(16) -0.0016(17) -0.0001(16)
C4 0.015(2) 0.013(2) 0.010(2) -0.0004(16) -0.0017(17) -0.0010(16)
Si1 0.0119(5) 0.0112(5) 0.0180(6) 0.0037(5) 0.0027(5) -0.0003(4)
C5 0.018(2) 0.017(2) 0.022(2) 0.0037(18) 0.0059(19) 0.0008(18)
C6 0.020(2) 0.016(2) 0.035(3) 0.009(2) 0.001(2) 0.0004(19)
C7 0.017(2) 0.018(2) 0.020(2) 0.0005(18) 0.0031(19) -0.0022(18)
C8 0.031(3) 0.022(2) 0.030(3) -0.005(2) 0.004(2) -0.007(2)
C9 0.025(3) 0.028(3) 0.029(3) -0.010(2) 0.005(2) -0.003(2)
C10 0.031(3) 0.038(3) 0.021(3) -0.001(2) -0.005(2) -0.004(2)
C11 0.012(2) 0.0068(19) 0.021(2) 0.0048(17) 0.0022(17) -0.0007(16)
C12 0.016(2) 0.018(2) 0.017(2) 0.0001(18) -0.0007(18) 0.0055(18)
C13 0.021(2) 0.017(2) 0.025(2) 0.0029(19) 0.009(2) 0.0020(18)
C14 0.012(2) 0.020(2) 0.038(3) 0.011(2) 0.007(2) 0.0038(18)
C15 0.016(2) 0.029(3) 0.027(3) 0.011(2) -0.004(2) 0.000(2)
C16 0.013(2) 0.026(2) 0.020(2) 0.0034(19) 0.0029(18) 0.0034(18)
C17 0.0082(19) 0.017(2) 0.017(2) 0.0048(17) 0.0038(17) 0.0005(16)
C18 0.015(2) 0.016(2) 0.021(2) 0.0032(18) -0.0009(18) 0.0017(17)
C19 0.016(2) 0.031(3) 0.027(3) 0.010(2) 0.001(2) 0.008(2)
C20 0.018(2) 0.015(2) 0.039(3) 0.013(2) 0.008(2) 0.0069(18)
C21 0.026(2) 0.014(2) 0.027(3) 0.0011(19) 0.009(2) 0.0004(19)
C22 0.018(2) 0.017(2) 0.017(2) 0.0046(18) 0.0023(18) 0.0041(18)
Si2 0.0118(5) 0.0127(6) 0.0148(6) 0.0041(5) 0.0020(5) 0.0002(5)
C23 0.015(2) 0.024(2) 0.026(3) 0.009(2) 0.0039(19) 0.0016(19)
C24 0.020(2) 0.011(2) 0.020(2) 0.0032(17) 0.0059(19) -0.0052(17)
C25 0.017(2) 0.015(2) 0.019(2) 0.0037(17) 0.0034(18) 0.0015(17)
C26 0.027(2) 0.024(2) 0.019(2) 0.0032(19) 0.008(2) 0.005(2)
C27 0.023(2) 0.022(2) 0.020(2) 0.0029(19) 0.005(2) -0.0001(19)
C28 0.022(2) 0.021(2) 0.016(2) 0.0014(18) 0.0002(19) 0.0001(19)
Ru1 0.00901(16) 0.00996(16) 0.01202(18) 0.00278(13) 0.00002(13) 0.00143(13)
C29 0.017(2) 0.020(2) 0.013(2) 0.0024(18) -0.0033(18) 0.0016(18)
C30 0.018(2) 0.016(2) 0.013(2) 0.0029(17) -0.0002(18) 0.0038(17)
C31 0.0100(19) 0.015(2) 0.013(2) 0.0040(17) -0.0026(16) 0.0030(16)
C32 0.012(2) 0.018(2) 0.014(2) 0.0048(17) 0.0000(17) 0.0001(17)
C33 0.011(2) 0.019(2) 0.010(2) 0.0005(17) -0.0042(16) 0.0005(17)
C34 0.024(2) 0.020(2) 0.019(2) 0.0058(19) -0.0042(19) 0.0033(19)
C35 0.021(2) 0.030(3) 0.014(2) 0.0081(19) 0.0009(19) 0.000(2)
C36 0.018(2) 0.021(2) 0.013(2) -0.0003(18) 0.0022(18) 0.0072(18)
C37 0.023(2) 0.014(2) 0.022(2) 0.0025(18) 0.0013(19) 0.0000(18)
C38 0.012(2) 0.022(2) 0.027(3) 0.007(2) -0.0009(19) 0.0044(18)
Li1 0.029(4) 0.023(4) 0.024(4) 0.004(3) 0.006(4) 0.005(3)
O1 0.0252(17) 0.0163(16) 0.0294(19) 0.0015(14) 0.0095(15) 0.0003(13)
C39 0.024(2) 0.016(2) 0.031(3) -0.002(2) 0.005(2) 0.0014(19)
C40 0.029(3) 0.026(3) 0.034(3) 0.008(2) 0.012(2) 0.009(2)
C41 0.018(2) 0.025(2) 0.039(3) 0.014(2) 0.004(2) -0.001(2)
C42 0.027(2) 0.013(2) 0.028(3) 0.0045(19) 0.003(2) 0.0007(19)
O2 0.0192(16) 0.0325(19) 0.0243(18) 0.0019(15) 0.0005(14) 0.0057(14)
C43 0.028(3) 0.044(3) 0.029(3) 0.002(2) -0.001(2) 0.012(2)
C44 0.036(3) 0.038(3) 0.031(3) 0.002(2) -0.004(2) 0.009(2)
C45 0.037(3) 0.026(3) 0.020(3) 0.004(2) 0.000(2) 0.006(2)
C46 0.032(3) 0.024(2) 0.026(3) 0.006(2) 0.010(2) 0.006(2)
O3 0.0135(15) 0.0226(17) 0.037(2) 0.0133(15) 0.0064(14) 0.0017(13)
C47 0.019(2) 0.024(2) 0.026(3) 0.010(2) 0.001(2) -0.0026(19)
C48 0.030(3) 0.021(2) 0.034(3) 0.004(2) 0.001(2) 0.005(2)
C49 0.021(2) 0.030(3) 0.022(2) 0.010(2) 0.002(2) 0.007(2)
C50 0.016(2) 0.027(2) 0.023(3) 0.007(2) 0.0035(19) -0.0006(19)
O4 0.0354(19) 0.0235(18) 0.038(2) 0.0114(16) 0.0022(17) 0.0017(16)
C51 0.033(3) 0.030(3) 0.047(3) 0.003(3) 0.007(3) -0.008(2)
C52 0.036(3) 0.024(3) 0.091(5) 0.017(3) -0.022(3) -0.006(2)
C53 0.039(3) 0.053(4) 0.082(5) 0.049(4) 0.001(3) 0.003(3)
C54 0.049(3) 0.032(3) 0.038(3) 0.010(2) 0.008(3) 0.006(3)

loop_
_atom_type_symbol
_atom_type_description
_atom_type_scat_dispersion_real
_atom_type_scat_dispersion_imag
_atom_type_scat_source
C C 0.0033 0.0016 'International Tables Vol C Tables 4.2.6.8 and 6.1.1.4'
H H 0.0000 0.0000 'International Tables Vol C Tables 4.2.6.8 and 6.1.1.4'
Li Li -0.0003 0.0001 'International Tables Vol C Tables 4.2.6.8 and 6.1.1.4'
O O 0.0106 0.0060 'International Tables Vol C Tables 4.2.6.8 and 6.1.1.4'
Si Si 0.0817 0.0704 'International Tables Vol C Tables 4.2.6.8 and 6.1.1.4'
Ru Ru -1.2594 0.8363 'International Tables Vol C Tables 4.2.6.8 and 6.1.1.4'
Sn Sn -0.6537 1.4246 'International Tables Vol C Tables 4.2.6.8 and 6.1.1.4'

loop_
_geom_angle_atom_site_label_1
_geom_angle_atom_site_label_2
_geom_angle_atom_site_label_3
_geom_angle
C1 Sn1 C4 78.42(15)
C1 Sn1 Ru1 53.93(10)
C4 Sn1 Ru1 54.01(11)
C2 C1 Si1 126.5(3)
C2 C1 Sn1 113.7(3)
Si1 C1 Sn1 118.9(2)
C2 C1 Ru1 68.2(2)
Si1 C1 Ru1 133.5(2)
Sn1 C1 Ru1 75.65(12)
C1 C2 C3 117.3(4)
C1 C2 C11 123.2(3)
C3 C2 C11 119.3(3)
C1 C2 Ru1 74.7(2)
C3 C2 Ru1 71.2(2)
C11 C2 Ru1 128.4(3)
C4 C3 C2 117.3(4)
C4 C3 C17 123.6(3)
C2 C3 C17 118.9(3)
C4 C3 Ru1 74.4(2)
C2 C3 Ru1 70.5(2)
C17 C3 Ru1 129.6(3)
C3 C4 Si2 126.5(3)
C3 C4 Sn1 113.0(3)
Si2 C4 Sn1 119.9(2)
C3 C4 Ru1 68.3(2)
Si2 C4 Ru1 131.7(2)
Sn1 C4 Ru1 75.35(12)
C1 Si1 C6 111.02(18)
C1 Si1 C5 117.08(19)
C6 Si1 C5 105.1(2)
C1 Si1 C7 110.29(18)
C6 Si1 C7 105.9(2)
C5 Si1 C7 106.73(19)
C10 C7 C9 108.3(4)
C10 C7 C8 108.1(4)
C9 C7 C8 107.7(4)
C10 C7 Si1 111.9(3)
C9 C7 Si1 111.5(3)
C8 C7 Si1 109.2(3)
C12 C11 C16 117.9(4)
C12 C11 C2 122.9(4)
C16 C11 C2 119.1(4)
C11 C12 C13 120.7(4)
C14 C13 C12 121.0(4)
C13 C14 C15 118.9(4)
C14 C15 C16 120.7(4)
C15 C16 C11 120.6(4)
C22 C17 C18 117.8(4)
C22 C17 C3 123.5(4)
C18 C17 C3 118.7(4)
C19 C18 C17 120.7(4)
C20 C19 C18 120.6(4)
C19 C20 C21 119.5(4)
C20 C21 C22 120.4(4)
C21 C22 C17 120.9(4)
C4 Si2 C23 112.33(18)
C4 Si2 C24 115.88(19)
C23 Si2 C24 104.8(2)
C4 Si2 C25 111.27(18)
C23 Si2 C25 105.0(2)
C24 Si2 C25 106.74(19)
C26 C25 C28 108.9(4)
C26 C25 C27 108.1(3)
C28 C25 C27 108.4(3)
C26 C25 Si2 111.1(3)
C28 C25 Si2 110.1(3)
C27 C25 Si2 110.0(3)
C33 Ru1 C29 37.89(15)
C33 Ru1 C2 178.94(15)
C29 Ru1 C2 142.64(15)
C33 Ru1 C3 141.16(15)
C29 Ru1 C3 177.44(16)
C2 Ru1 C3 38.24(14)
C33 Ru1 C30 63.41(15)
C29 Ru1 C30 37.98(15)
C2 Ru1 C30 117.57(15)
C3 Ru1 C30 144.55(15)
C33 Ru1 C32 38.09(15)
C29 Ru1 C32 63.39(15)
C2 Ru1 C32 142.46(15)
C3 Ru1 C32 117.36(14)
C30 Ru1 C32 63.12(15)
C33 Ru1 C31 62.91(15)
C29 Ru1 C31 62.71(15)
C2 Ru1 C31 118.08(15)
C3 Ru1 C31 119.49(14)
C30 Ru1 C31 37.23(14)
C32 Ru1 C31 37.51(14)
C33 Ru1 C1 142.48(15)
C29 Ru1 C1 113.31(15)
C2 Ru1 C1 37.15(14)
C3 Ru1 C1 66.21(14)
C30 Ru1 C1 110.59(15)
C32 Ru1 C1 173.38(14)
C31 Ru1 C1 136.13(14)
C33 Ru1 C4 112.57(15)
C29 Ru1 C4 140.29(15)
C2 Ru1 C4 66.47(14)
C3 Ru1 C4 37.24(14)
C30 Ru1 C4 175.16(14)
C32 Ru1 C4 112.09(14)
C31 Ru1 C4 139.23(14)
C1 Ru1 C4 74.22(14)
C33 Ru1 Sn1 103.71(11)
C29 Ru1 Sn1 102.36(11)
C2 Ru1 Sn1 75.36(11)
C3 Ru1 Sn1 75.36(11)
C30 Ru1 Sn1 131.85(11)
C32 Ru1 Sn1 134.95(11)
C31 Ru1 Sn1 164.74(10)
C1 Ru1 Sn1 50.41(10)
C4 Ru1 Sn1 50.64(10)
C33 C29 C30 108.3(4)
C33 C29 C34 123.9(4)
C30 C29 C34 127.1(4)
C33 C29 Ru1 70.8(2)
C30 C29 Ru1 72.1(2)
C34 C29 Ru1 130.6(3)
C31 C30 C29 107.7(4)
C31 C30 C35 127.0(4)
C29 C30 C35 124.7(4)
C31 C30 Ru1 72.6(2)
C29 C30 Ru1 70.0(2)
C35 C30 Ru1 129.8(3)
C30 C31 C32 108.5(4)
C30 C31 C36 125.3(4)
C32 C31 C36 125.2(4)
C30 C31 Ru1 70.2(2)
C32 C31 Ru1 70.3(2)
C36 C31 Ru1 134.1(3)
C33 C32 C31 107.1(3)
C33 C32 C37 126.1(4)
C31 C32 C37 125.9(4)
C33 C32 Ru1 69.5(2)
C31 C32 Ru1 72.2(2)
C37 C32 Ru1 131.6(3)
C29 C33 C32 108.4(3)
C29 C33 C38 124.2(4)
C32 C33 C38 126.1(4)
C29 C33 Ru1 71.3(2)
C32 C33 Ru1 72.4(2)
C38 C33 Ru1 132.1(3)
O3 Li1 O2 115.0(4)
O3 Li1 O4 112.1(4)
O2 Li1 O4 104.7(4)
O3 Li1 O1 106.6(4)
O2 Li1 O1 105.9(4)
O4 Li1 O1 112.6(4)
C42 O1 C39 108.4(3)
C42 O1 Li1 122.6(4)
C39 O1 Li1 125.6(3)
O1 C39 C40 106.7(3)
C39 C40 C41 102.2(4)
C42 C41 C40 101.4(3)
O1 C42 C41 105.4(3)
C46 O2 C43 109.0(3)
C46 O2 Li1 128.2(4)
C43 O2 Li1 122.2(4)
O2 C43 C44 105.6(4)
C45 C44 C43 101.9(4)
C46 C45 C44 101.5(4)
O2 C46 C45 105.4(4)
C50 O3 C47 106.3(3)
C50 O3 Li1 126.1(3)
C47 O3 Li1 125.2(3)
O3 C47 C48 103.3(4)
C47 C48 C49 103.7(4)
C48 C49 C50 103.7(4)
O3 C50 C49 106.8(3)
C51 O4 C54 109.9(4)
C51 O4 Li1 128.2(4)
C54 O4 Li1 121.7(4)
O4 C51 C52 105.4(4)
C53 C52 C51 103.5(5)
C52 C53 C54 102.5(5)
O4 C54 C53 105.0(4)

loop_
_geom_bond_atom_site_label_1
_geom_bond_atom_site_label_2
_geom_bond_distance
Sn1 C1 2.176(4)
Sn1 C4 2.186(4)
Sn1 Ru1 2.7361(5)
C1 C2 1.429(5)
C1 Si1 1.854(4)
C1 Ru1 2.283(4)
C2 C3 1.443(5)
C2 C11 1.506(5)
C2 Ru1 2.198(4)
C3 C4 1.437(6)
C3 C17 1.497(5)
C3 Ru1 2.207(4)
C4 Si2 1.838(4)
C4 Ru1 2.288(4)
Si1 C6 1.876(4)
Si1 C5 1.889(4)
Si1 C7 1.932(4)
C7 C10 1.518(6)
C7 C9 1.527(6)
C7 C8 1.532(6)
C11 C12 1.385(6)
C11 C16 1.392(6)
C12 C13 1.389(6)
C13 C14 1.365(6)
C14 C15 1.378(7)
C15 C16 1.387(6)
C17 C22 1.395(6)
C17 C18 1.400(6)
C18 C19 1.391(6)
C19 C20 1.372(7)
C20 C21 1.380(7)
C21 C22 1.390(6)
Si2 C23 1.877(4)
Si2 C24 1.881(4)
Si2 C25 1.924(5)
C25 C26 1.529(6)
C25 C28 1.532(6)
C25 C27 1.540(6)
Ru1 C33 2.188(4)
Ru1 C29 2.194(4)
Ru1 C30 2.222(4)
Ru1 C32 2.227(4)
Ru1 C31 2.253(4)
C29 C33 1.423(6)
C29 C30 1.438(6)
C29 C34 1.488(6)
C30 C31 1.429(5)
C30 C35 1.502(6)
C31 C32 1.441(5)
C31 C36 1.500(5)
C32 C33 1.441(6)
C32 C37 1.493(5)
C33 C38 1.508(6)
Li1 O3 1.914(8)
Li1 O2 1.935(9)
Li1 O4 1.939(8)
Li1 O1 1.945(8)
O1 C42 1.444(5)
O1 C39 1.447(5)
C39 C40 1.500(6)
C40 C41 1.521(7)
C41 C42 1.500(6)
O2 C46 1.440(6)
O2 C43 1.453(6)
C43 C44 1.518(7)
C44 C45 1.516(7)
C45 C46 1.502(7)
O3 C50 1.434(5)
O3 C47 1.443(5)
C47 C48 1.497(6)
C48 C49 1.523(6)
C49 C50 1.527(6)
O4 C51 1.438(6)
O4 C54 1.439(6)
C51 C52 1.497(7)
C52 C53 1.495(9)
C53 C54 1.498(7)
